data_2234379
loop_
_publ_author_name
'Dayananda, Alaloor S.'
'Yathirajan, Hemmige S.'
'Gerber, Thomas'
'Hosten, Eric'
'Betz, Richard'

_publ_section_title
;
 Cinnarizinium 3,5-dinitrosalicylate
;
_journal_coeditor_code RN2101
_journal_issue 4
_journal_name_full 'Acta Crystallographica Section E'
_journal_page_first o1165
_journal_page_last o1166
_journal_paper_doi 10.1107/S1600536812011518
_journal_volume 68
_journal_year 2012
_chemical_formula_iupac 'C26 H29 N2 +, C7 H3 N2 O7 -'
_chemical_formula_moiety 'C26 H29 N2 +, C7 H3 N2 O7 -'
_chemical_formula_sum 'C33 H32 N4 O7'
_chemical_formula_weight 596.63
_chemical_melting_point 383
_chemical_name_common
;
Cinnarizinium 3,5-dinitrosalicylate
;
_chemical_name_systematic
;
4-diphenylmethyl-1-(3-phenylprop-2-en-1-yl)piperazin-1-ium
2-carboxy-4,6-dinitrophenolate
;
_space_group_IT_number 14
_symmetry_cell_setting monoclinic
_symmetry_space_group_name_Hall '-P 2ybc'
_symmetry_space_group_name_H-M 'P 1 21/c 1'
_atom_sites_solution_hydrogens geom
_atom_sites_solution_primary direct
_atom_sites_solution_secondary difmap
_audit_creation_method SHELXL-97
_cell_angle_alpha 90.00
_cell_angle_beta 103.9000(10)
_cell_angle_gamma 90.00
_cell_formula_units_Z 4
_cell_length_a 14.5648(3)
_cell_length_b 12.9374(3)
_cell_length_c 16.1619(3)
_cell_measurement_reflns_used 9909
_cell_measurement_temperature 200(2)
_cell_measurement_theta_max 28.29
_cell_measurement_theta_min 2.31
_cell_volume 2956.22(11)
_computing_cell_refinement 'SAINT (Bruker, 2010)'
_computing_data_collection 'APEX2 (Bruker, 2010)'
_computing_data_reduction 'SAINT (Bruker, 2010)'
_computing_molecular_graphics 'ORTEP-3 (Farrugia, 1997) and Mercury (Macrae <i>et al.</i>, 2008)'
_computing_publication_material 'SHELXL97 (Sheldrick, 2008) and PLATON (Spek, 2009)'
_computing_structure_refinement 'SHELXL97 (Sheldrick, 2008)'
_computing_structure_solution 'SHELXS97 (Sheldrick, 2008)'
_diffrn_ambient_temperature 200(2)
_diffrn_measured_fraction_theta_full 0.996
_diffrn_measured_fraction_theta_max 0.996
_diffrn_measurement_device_type 'Bruker APEXII CCD'
_diffrn_measurement_method '\f and \w scans'
_diffrn_radiation_monochromator graphite
_diffrn_radiation_source 'fine-focus sealed tube'
_diffrn_radiation_type MoK\a
_diffrn_radiation_wavelength 0.71073
_diffrn_reflns_av_R_equivalents 0.0147
_diffrn_reflns_av_sigmaI/netI 0.0141
_diffrn_reflns_limit_h_max 19
_diffrn_reflns_limit_h_min -19
_diffrn_reflns_limit_k_max 17
_diffrn_reflns_limit_k_min -17
_diffrn_reflns_limit_l_max 15
_diffrn_reflns_limit_l_min -21
_diffrn_reflns_number 29552
_diffrn_reflns_theta_full 28.32
_diffrn_reflns_theta_max 28.32
_diffrn_reflns_theta_min 2.04
_exptl_absorpt_coefficient_mu 0.095
_exptl_absorpt_correction_T_max 1.0000
_exptl_absorpt_correction_T_min 0.9318
_exptl_absorpt_correction_type multi-scan
_exptl_absorpt_process_details '(SADABS; Bruker, 2008)'
_exptl_crystal_colour yellow
_exptl_crystal_density_diffrn 1.341
_exptl_crystal_density_method 'not measured'
_exptl_crystal_description block
_exptl_crystal_F_000 1256
_exptl_crystal_size_max 0.506
_exptl_crystal_size_mid 0.263
_exptl_crystal_size_min 0.172
_refine_diff_density_max 0.850
_refine_diff_density_min -0.349
_refine_ls_extinction_method none
_refine_ls_goodness_of_fit_ref 1.032
_refine_ls_hydrogen_treatment mixed
_refine_ls_matrix_type full
_refine_ls_number_parameters 401
_refine_ls_number_reflns 7344
_refine_ls_number_restraints 0
_refine_ls_restrained_S_all 1.032
_refine_ls_R_factor_all 0.0620
_refine_ls_R_factor_gt 0.0508
_refine_ls_shift/su_max 0.000
_refine_ls_shift/su_mean 0.000
_refine_ls_structure_factor_coef Fsqd
_refine_ls_weighting_details 'calc w=1/[\s^2^(Fo^2^)+(0.0700P)^2^+1.6929P] where P=(Fo^2^+2Fc^2^)/3'
_refine_ls_weighting_scheme calc
_refine_ls_wR_factor_gt 0.1383
_refine_ls_wR_factor_ref 0.1484
_reflns_number_gt 6023
_reflns_number_total 7344
_reflns_threshold_expression I>2sigma(I)
_cod_data_source_file rn2101.cif
_cod_data_source_block I
_cod_original_sg_symbol_H-M 'P 21/c'
_cod_database_code 2234379
_cod_database_fobs_code 2234379

loop_
_symmetry_equiv_pos_as_xyz
'x, y, z'
'-x, y+1/2, -z+1/2'
'-x, -y, -z'
'x, -y-1/2, z-1/2'

loop_
_atom_site_type_symbol
_atom_site_label
_atom_site_fract_x
_atom_site_fract_y
_atom_site_fract_z
_atom_site_U_iso_or_equiv
_atom_site_adp_type
_atom_site_calc_flag
_atom_site_refinement_flags
_atom_site_occupancy
_atom_site_symmetry_multiplicity
N N1 0.25623(8) 0.71175(10) 0.31330(8) 0.0251(2) Uani d . 1 1
H H71 0.2998(14) 0.6749(15) 0.3494(13) 0.034(5) Uiso d . 1 1
N N2 0.10014(8) 0.56688(9) 0.26578(7) 0.0238(2) Uani d . 1 1
C C1 0.29863(11) 0.95171(13) 0.41663(10) 0.0338(3) Uani d . 1 1
H H1A 0.2459 0.9812 0.3774 0.041 Uiso calc R 1 1
C C2 0.33475(11) 0.86690(12) 0.39167(10) 0.0326(3) Uani d . 1 1
H H2 0.3869 0.8355 0.4301 0.039 Uiso calc R 1 1
C C3 0.29836(12) 0.81760(12) 0.30658(10) 0.0341(3) Uani d . 1 1
H H3A 0.3508 0.8110 0.2777 0.041 Uiso calc R 1 1
H H3B 0.2495 0.8628 0.2711 0.041 Uiso calc R 1 1
C C4 0.17100(10) 0.71680(12) 0.34936(10) 0.0287(3) Uani d . 1 1
H H4A 0.1231 0.7629 0.3138 0.034 Uiso calc R 1 1
H H4B 0.1889 0.7459 0.4077 0.034 Uiso calc R 1 1
C C5 0.12940(10) 0.61023(12) 0.35209(9) 0.0279(3) Uani d . 1 1
H H5A 0.1770 0.5644 0.3883 0.034 Uiso calc R 1 1
H H5B 0.0741 0.6143 0.3775 0.034 Uiso calc R 1 1
C C6 0.18554(10) 0.55568(12) 0.23334(9) 0.0267(3) Uani d . 1 1
H H6A 0.1686 0.5236 0.1761 0.032 Uiso calc R 1 1
H H6B 0.2310 0.5095 0.2716 0.032 Uiso calc R 1 1
C C7 0.23147(11) 0.65942(12) 0.22794(9) 0.0285(3) Uani d . 1 1
H H7A 0.2895 0.6497 0.2072 0.034 Uiso calc R 1 1
H H7B 0.1877 0.7039 0.1866 0.034 Uiso calc R 1 1
C C8 0.05330(9) 0.46543(11) 0.26749(9) 0.0234(3) Uani d . 1 1
H H8 0.0999 0.4178 0.3043 0.028 Uiso calc R 1 1
C C11 0.33137(12) 1.00538(12) 0.49873(10) 0.0328(3) Uani d . 1 1
C C12 0.41578(13) 0.97939(14) 0.55689(11) 0.0393(4) Uani d . 1 1
H H12 0.4549 0.9265 0.5432 0.047 Uiso calc R 1 1
C C13 0.44279(15) 1.03042(18) 0.63443(12) 0.0502(5) Uani d . 1 1
H H13 0.4998 1.0115 0.6739 0.060 Uiso calc R 1 1
C C14 0.38744(17) 1.10827(18) 0.65452(13) 0.0555(5) Uani d . 1 1
H H14 0.4068 1.1435 0.7074 0.067 Uiso calc R 1 1
C C15 0.30396(16) 1.13519(17) 0.59790(14) 0.0521(5) Uani d . 1 1
H H15 0.2657 1.1887 0.6119 0.062 Uiso calc R 1 1
C C16 0.27599(13) 1.08397(14) 0.52044(12) 0.0407(4) Uani d . 1 1
H H16 0.2184 1.1027 0.4817 0.049 Uiso calc R 1 1
C C21 -0.03163(10) 0.47510(11) 0.30648(9) 0.0246(3) Uani d . 1 1
C C22 -0.04283(11) 0.40380(12) 0.36751(10) 0.0323(3) Uani d . 1 1
H H22 0.0030 0.3509 0.3849 0.039 Uiso calc R 1 1
C C23 -0.12068(13) 0.40914(14) 0.40346(11) 0.0397(4) Uani d . 1 1
H H23 -0.1275 0.3601 0.4454 0.048 Uiso calc R 1 1
C C24 -0.18792(12) 0.48540(14) 0.37840(12) 0.0388(4) Uani d . 1 1
H H24 -0.2414 0.4885 0.4024 0.047 Uiso calc R 1 1
C C25 -0.17702(11) 0.55719(13) 0.31830(11) 0.0352(3) Uani d . 1 1
H H25 -0.2231 0.6099 0.3011 0.042 Uiso calc R 1 1
C C26 -0.09910(10) 0.55295(12) 0.28272(10) 0.0294(3) Uani d . 1 1
H H26 -0.0918 0.6033 0.2420 0.035 Uiso calc R 1 1
C C31 0.02530(10) 0.41884(11) 0.17808(9) 0.0251(3) Uani d . 1 1
C C32 0.06680(12) 0.32722(12) 0.16047(11) 0.0337(3) Uani d . 1 1
H H32 0.1122 0.2937 0.2044 0.040 Uiso calc R 1 1
C C33 0.04250(13) 0.28413(13) 0.07907(12) 0.0394(4) Uani d . 1 1
H H33 0.0719 0.2220 0.0676 0.047 Uiso calc R 1 1
C C34 -0.02374(13) 0.33119(14) 0.01544(11) 0.0386(4) Uani d . 1 1
H H34 -0.0400 0.3019 -0.0401 0.046 Uiso calc R 1 1
C C35 -0.06687(13) 0.42141(15) 0.03242(10) 0.0390(4) Uani d . 1 1
H H35 -0.1138 0.4532 -0.0112 0.047 Uiso calc R 1 1
C C36 -0.04164(11) 0.46560(13) 0.11309(10) 0.0322(3) Uani d . 1 1
H H36 -0.0705 0.5284 0.1239 0.039 Uiso calc R 1 1
O O1 0.63343(8) 0.37345(10) 0.53526(8) 0.0398(3) Uani d . 1 1
O O2 0.58174(10) 0.44031(15) 0.67150(9) 0.0619(4) Uani d . 1 1
O O3 0.43582(10) 0.48104(13) 0.65686(9) 0.0557(4) Uani d . 1 1
O O4 0.19460(9) 0.32142(13) 0.44738(11) 0.0578(4) Uani d . 1 1
O O5 0.22771(11) 0.24235(14) 0.34093(10) 0.0635(4) Uani d . 1 1
O O6 0.54743(11) 0.23538(12) 0.30218(9) 0.0525(4) Uani d . 1 1
O O7 0.66612(10) 0.28953(12) 0.40548(10) 0.0517(4) Uani d . 1 1
H H7 0.6736 0.3061 0.4569 0.078 Uiso d R 1 1
N N3 0.49860(10) 0.43821(12) 0.63196(9) 0.0388(3) Uani d . 1 1
N N4 0.25126(10) 0.29137(13) 0.40744(10) 0.0436(4) Uani d . 1 1
C C9 0.57578(13) 0.27360(14) 0.37134(12) 0.0402(4) Uani d . 1 1
C C41 0.54463(10) 0.35631(12) 0.50730(10) 0.0305(3) Uani d . 1 1
C C42 0.50991(11) 0.30575(12) 0.42633(10) 0.0321(3) Uani d . 1 1
C C43 0.41582(12) 0.28489(13) 0.39505(10) 0.0332(3) Uani d . 1 1
H H43 0.3951 0.2501 0.3421 0.040 Uiso calc R 1 1
C C44 0.35102(11) 0.31446(12) 0.44044(10) 0.0318(3) Uani d . 1 1
C C45 0.37853(11) 0.36483(12) 0.51759(10) 0.0310(3) Uani d . 1 1
H H45 0.3329 0.3856 0.5476 0.037 Uiso calc R 1 1
C C46 0.47329(11) 0.38454(12) 0.55055(10) 0.0297(3) Uani d . 1 1

loop_
_atom_site_aniso_label
_atom_site_aniso_U_11
_atom_site_aniso_U_22
_atom_site_aniso_U_33
_atom_site_aniso_U_12
_atom_site_aniso_U_13
_atom_site_aniso_U_23
N1 0.0223(6) 0.0289(6) 0.0240(6) -0.0037(5) 0.0053(5) -0.0023(5)
N2 0.0211(5) 0.0270(6) 0.0237(5) -0.0032(4) 0.0064(4) -0.0032(4)
C1 0.0304(7) 0.0359(8) 0.0317(8) -0.0039(6) 0.0011(6) -0.0002(6)
C2 0.0314(7) 0.0309(7) 0.0331(8) -0.0073(6) 0.0030(6) 0.0005(6)
C3 0.0400(8) 0.0311(8) 0.0322(8) -0.0112(6) 0.0105(6) -0.0016(6)
C4 0.0231(6) 0.0334(7) 0.0307(7) -0.0026(5) 0.0087(6) -0.0078(6)
C5 0.0251(7) 0.0345(7) 0.0254(7) -0.0053(6) 0.0083(5) -0.0053(6)
C6 0.0240(6) 0.0307(7) 0.0272(7) -0.0035(5) 0.0095(5) -0.0048(5)
C7 0.0287(7) 0.0342(7) 0.0235(6) -0.0061(6) 0.0080(5) -0.0042(6)
C8 0.0205(6) 0.0252(6) 0.0246(6) 0.0003(5) 0.0058(5) 0.0008(5)
C11 0.0354(8) 0.0313(7) 0.0310(7) -0.0078(6) 0.0064(6) -0.0001(6)
C12 0.0396(9) 0.0414(9) 0.0344(8) -0.0059(7) 0.0040(7) 0.0005(7)
C13 0.0517(11) 0.0614(12) 0.0325(9) -0.0141(9) 0.0000(8) 0.0007(8)
C14 0.0685(14) 0.0629(13) 0.0365(9) -0.0230(11) 0.0154(9) -0.0156(9)
C15 0.0600(12) 0.0464(11) 0.0552(12) -0.0103(9) 0.0244(10) -0.0147(9)
C16 0.0402(9) 0.0359(8) 0.0456(9) -0.0052(7) 0.0095(7) -0.0041(7)
C21 0.0217(6) 0.0264(6) 0.0253(6) -0.0019(5) 0.0052(5) -0.0023(5)
C22 0.0320(7) 0.0331(8) 0.0340(8) 0.0033(6) 0.0120(6) 0.0052(6)
C23 0.0436(9) 0.0399(9) 0.0423(9) 0.0008(7) 0.0236(8) 0.0059(7)
C24 0.0347(8) 0.0390(9) 0.0497(10) -0.0022(7) 0.0241(7) -0.0077(7)
C25 0.0279(7) 0.0339(8) 0.0446(9) 0.0044(6) 0.0105(6) -0.0057(7)
C26 0.0281(7) 0.0280(7) 0.0325(7) 0.0014(6) 0.0084(6) 0.0003(6)
C31 0.0231(6) 0.0258(6) 0.0279(7) -0.0047(5) 0.0089(5) -0.0018(5)
C32 0.0337(8) 0.0301(7) 0.0373(8) 0.0019(6) 0.0084(6) -0.0025(6)
C33 0.0452(9) 0.0304(8) 0.0451(9) -0.0014(7) 0.0156(8) -0.0096(7)
C34 0.0467(9) 0.0383(9) 0.0322(8) -0.0107(7) 0.0122(7) -0.0100(7)
C35 0.0401(9) 0.0457(9) 0.0285(8) -0.0005(7) 0.0031(7) -0.0022(7)
C36 0.0321(7) 0.0341(8) 0.0300(7) 0.0026(6) 0.0066(6) -0.0019(6)
O1 0.0252(5) 0.0475(7) 0.0449(7) -0.0019(5) 0.0047(5) 0.0070(5)
O2 0.0369(7) 0.0965(13) 0.0456(8) 0.0019(7) -0.0034(6) -0.0231(8)
O3 0.0473(8) 0.0700(10) 0.0462(8) 0.0148(7) 0.0041(6) -0.0177(7)
O4 0.0247(6) 0.0743(10) 0.0719(10) 0.0057(6) 0.0065(6) 0.0004(8)
O5 0.0467(8) 0.0779(11) 0.0535(9) -0.0096(8) -0.0122(7) -0.0138(8)
O6 0.0609(9) 0.0615(9) 0.0405(7) 0.0067(7) 0.0230(7) -0.0021(6)
O7 0.0400(7) 0.0633(9) 0.0579(8) 0.0010(6) 0.0236(6) -0.0020(7)
N3 0.0367(7) 0.0409(8) 0.0361(7) 0.0042(6) 0.0037(6) -0.0025(6)
N4 0.0309(7) 0.0474(9) 0.0452(8) -0.0006(6) -0.0051(6) 0.0038(7)
C9 0.0398(9) 0.0360(8) 0.0489(10) 0.0046(7) 0.0188(8) 0.0090(7)
C41 0.0246(7) 0.0280(7) 0.0373(8) 0.0023(5) 0.0045(6) 0.0099(6)
C42 0.0336(8) 0.0300(7) 0.0354(8) 0.0049(6) 0.0135(6) 0.0076(6)
C43 0.0378(8) 0.0321(8) 0.0287(7) 0.0010(6) 0.0059(6) 0.0027(6)
C44 0.0245(7) 0.0338(8) 0.0338(8) 0.0008(6) 0.0003(6) 0.0030(6)
C45 0.0261(7) 0.0327(7) 0.0341(8) 0.0058(6) 0.0069(6) 0.0022(6)
C46 0.0292(7) 0.0287(7) 0.0286(7) 0.0025(6) 0.0018(6) 0.0018(6)

loop_
_atom_type_symbol
_atom_type_description
_atom_type_scat_dispersion_real
_atom_type_scat_dispersion_imag
_atom_type_scat_source
C C 0.0033 0.0016 'International Tables Vol C Tables 4.2.6.8 and 6.1.1.4'
H H 0.0000 0.0000 'International Tables Vol C Tables 4.2.6.8 and 6.1.1.4'
N N 0.0061 0.0033 'International Tables Vol C Tables 4.2.6.8 and 6.1.1.4'
O O 0.0106 0.0060 'International Tables Vol C Tables 4.2.6.8 and 6.1.1.4'

loop_
_geom_angle_atom_site_label_1
_geom_angle_atom_site_label_2
_geom_angle_atom_site_label_3
_geom_angle
C4 N1 C7 109.85(11)
C4 N1 C3 112.16(12)
C7 N1 C3 110.73(11)
C4 N1 H71 107.2(12)
C7 N1 H71 109.6(12)
C3 N1 H71 107.1(13)
C6 N2 C5 107.43(11)
C6 N2 C8 110.63(11)
C5 N2 C8 110.50(11)
C2 C1 C11 126.91(15)
C2 C1 H1A 116.5
C11 C1 H1A 116.5
C1 C2 C3 123.84(15)
C1 C2 H2 118.1
C3 C2 H2 118.1
C2 C3 N1 112.36(12)
C2 C3 H3A 109.1
N1 C3 H3A 109.1
C2 C3 H3B 109.1
N1 C3 H3B 109.1
H3A C3 H3B 107.9
N1 C4 C5 110.38(12)
N1 C4 H4A 109.6
C5 C4 H4A 109.6
N1 C4 H4B 109.6
C5 C4 H4B 109.6
H4A C4 H4B 108.1
N2 C5 C4 110.34(12)
N2 C5 H5A 109.6
C4 C5 H5A 109.6
N2 C5 H5B 109.6
C4 C5 H5B 109.6
H5A C5 H5B 108.1
N2 C6 C7 110.95(12)
N2 C6 H6A 109.4
C7 C6 H6A 109.4
N2 C6 H6B 109.4
C7 C6 H6B 109.4
H6A C6 H6B 108.0
N1 C7 C6 111.07(11)
N1 C7 H7A 109.4
C6 C7 H7A 109.4
N1 C7 H7B 109.4
C6 C7 H7B 109.4
H7A C7 H7B 108.0
N2 C8 C21 110.99(11)
N2 C8 C31 110.55(11)
C21 C8 C31 111.42(11)
N2 C8 H8 107.9
C21 C8 H8 107.9
C31 C8 H8 107.9
C16 C11 C12 118.36(16)
C16 C11 C1 119.29(15)
C12 C11 C1 122.35(16)
C13 C12 C11 120.39(18)
C13 C12 H12 119.8
C11 C12 H12 119.8
C14 C13 C12 120.41(19)
C14 C13 H13 119.8
C12 C13 H13 119.8
C13 C14 C15 120.06(18)
C13 C14 H14 120.0
C15 C14 H14 120.0
C14 C15 C16 119.9(2)
C14 C15 H15 120.0
C16 C15 H15 120.0
C15 C16 C11 120.85(18)
C15 C16 H16 119.6
C11 C16 H16 119.6
C22 C21 C26 118.69(13)
C22 C21 C8 119.03(13)
C26 C21 C8 122.28(13)
C21 C22 C23 120.60(15)
C21 C22 H22 119.7
C23 C22 H22 119.7
C24 C23 C22 120.24(15)
C24 C23 H23 119.9
C22 C23 H23 119.9
C25 C24 C23 119.60(14)
C25 C24 H24 120.2
C23 C24 H24 120.2
C24 C25 C26 120.50(15)
C24 C25 H25 119.8
C26 C25 H25 119.8
C25 C26 C21 120.35(14)
C25 C26 H26 119.8
C21 C26 H26 119.8
C36 C31 C32 118.51(14)
C36 C31 C8 121.53(13)
C32 C31 C8 119.96(13)
C31 C32 C33 120.64(15)
C31 C32 H32 119.7
C33 C32 H32 119.7
C34 C33 C32 120.22(16)
C34 C33 H33 119.9
C32 C33 H33 119.9
C33 C34 C35 119.77(15)
C33 C34 H34 120.1
C35 C34 H34 120.1
C34 C35 C36 120.18(16)
C34 C35 H35 119.9
C36 C35 H35 119.9
C31 C36 C35 120.65(15)
C31 C36 H36 119.7
C35 C36 H36 119.7
C9 O7 H7 109.5
O3 N3 O2 122.94(16)
O3 N3 C46 117.98(14)
O2 N3 C46 119.07(14)
O5 N4 O4 122.97(16)
O5 N4 C44 118.25(16)
O4 N4 C44 118.78(15)
O6 C9 O7 122.73(17)
O6 C9 C42 122.32(17)
O7 C9 C42 114.95(16)
O1 C41 C46 124.92(15)
O1 C41 C42 120.16(15)
C46 C41 C42 114.92(13)
C43 C42 C41 121.77(14)
C43 C42 C9 116.64(15)
C41 C42 C9 121.59(15)
C42 C43 C44 120.03(15)
C42 C43 H43 120.0
C44 C43 H43 120.0
C45 C44 C43 121.62(14)
C45 C44 N4 118.47(15)
C43 C44 N4 119.91(15)
C44 C45 C46 118.90(14)
C44 C45 H45 120.5
C46 C45 H45 120.5
C45 C46 C41 122.74(14)
C45 C46 N3 116.77(14)
C41 C46 N3 120.48(14)

loop_
_geom_bond_atom_site_label_1
_geom_bond_atom_site_label_2
_geom_bond_distance
N1 C4 1.4940(18)
N1 C7 1.5009(18)
N1 C3 1.5151(19)
N1 H71 0.89(2)
N2 C6 1.4683(17)
N2 C5 1.4685(17)
N2 C8 1.4826(17)
C1 C2 1.321(2)
C1 C11 1.472(2)
C1 H1A 0.9500
C2 C3 1.493(2)
C2 H2 0.9500
C3 H3A 0.9900
C3 H3B 0.9900
C4 C5 1.511(2)
C4 H4A 0.9900
C4 H4B 0.9900
C5 H5A 0.9900
C5 H5B 0.9900
C6 C7 1.511(2)
C6 H6A 0.9900
C6 H6B 0.9900
C7 H7A 0.9900
C7 H7B 0.9900
C8 C21 1.5224(18)
C8 C31 1.5279(19)
C8 H8 1.0000
C11 C16 1.394(2)
C11 C12 1.397(2)
C12 C13 1.387(3)
C12 H12 0.9500
C13 C14 1.377(3)
C13 H13 0.9500
C14 C15 1.379(3)
C14 H14 0.9500
C15 C16 1.388(3)
C15 H15 0.9500
C16 H16 0.9500
C21 C22 1.388(2)
C21 C26 1.395(2)
C22 C23 1.395(2)
C22 H22 0.9500
C23 C24 1.381(3)
C23 H23 0.9500
C24 C25 1.380(3)
C24 H24 0.9500
C25 C26 1.391(2)
C25 H25 0.9500
C26 H26 0.9500
C31 C36 1.388(2)
C31 C32 1.391(2)
C32 C33 1.394(2)
C32 H32 0.9500
C33 C34 1.372(3)
C33 H33 0.9500
C34 C35 1.384(3)
C34 H34 0.9500
C35 C36 1.390(2)
C35 H35 0.9500
C36 H36 0.9500
O1 C41 1.2826(19)
O2 N3 1.226(2)
O3 N3 1.217(2)
O4 N4 1.227(2)
O5 N4 1.224(2)
O6 C9 1.201(2)
O7 C9 1.315(2)
O7 H7 0.8399
N3 C46 1.455(2)
N4 C44 1.453(2)
C9 C42 1.514(2)
C41 C46 1.432(2)
C41 C42 1.442(2)
C42 C43 1.369(2)
C43 C44 1.381(2)
C43 H43 0.9500
C44 C45 1.378(2)
C45 C46 1.379(2)
C45 H45 0.9500

loop_
_geom_hbond_atom_site_label_D
_geom_hbond_atom_site_label_H
_geom_hbond_atom_site_label_A
_geom_hbond_site_symmetry_A
_geom_hbond_distance_DH
_geom_hbond_distance_HA
_geom_hbond_distance_DA
_geom_hbond_angle_DHA
N1 H71 O1 3_666 0.89(2) 1.99(2) 2.8105(18) 153.5(17)
N1 H71 O2 3_666 0.89(2) 2.36(2) 3.037(2) 132.4(16)
O7 H7 O1 . 0.84 1.75 2.507(2) 149.0
C3 H3A O6 2_655 0.99 2.40 3.341(2) 159.5
C32 H32 O5 . 0.95 2.52 3.453(2) 166.3

loop_
_geom_torsion_atom_site_label_1
_geom_torsion_atom_site_label_2
_geom_torsion_atom_site_label_3
_geom_torsion_atom_site_label_4
_geom_torsion
C11 C1 C2 C3 -179.12(15)
C1 C2 C3 N1 -114.54(17)
C4 N1 C3 C2 63.88(17)
C7 N1 C3 C2 -173.02(13)
C7 N1 C4 C5 54.46(16)
C3 N1 C4 C5 178.06(12)
C6 N2 C5 C4 63.12(15)
C8 N2 C5 C4 -176.12(11)
N1 C4 C5 N2 -60.74(15)
C5 N2 C6 C7 -61.67(15)
C8 N2 C6 C7 177.64(11)
C4 N1 C7 C6 -53.14(16)
C3 N1 C7 C6 -177.57(12)
N2 C6 C7 N1 57.82(16)
C6 N2 C8 C21 176.26(11)
C5 N2 C8 C21 57.42(14)
C6 N2 C8 C31 -59.58(14)
C5 N2 C8 C31 -178.42(11)
C2 C1 C11 C16 -169.51(17)
C2 C1 C11 C12 9.5(3)
C16 C11 C12 C13 0.5(3)
C1 C11 C12 C13 -178.46(16)
C11 C12 C13 C14 -0.9(3)
C12 C13 C14 C15 0.8(3)
C13 C14 C15 C16 -0.3(3)
C14 C15 C16 C11 -0.1(3)
C12 C11 C16 C15 0.0(3)
C1 C11 C16 C15 179.02(17)
N2 C8 C21 C22 -133.38(14)
C31 C8 C21 C22 102.95(15)
N2 C8 C21 C26 46.96(17)
C31 C8 C21 C26 -76.71(17)
C26 C21 C22 C23 0.8(2)
C8 C21 C22 C23 -178.82(15)
C21 C22 C23 C24 0.3(3)
C22 C23 C24 C25 -0.8(3)
C23 C24 C25 C26 0.2(3)
C24 C25 C26 C21 0.9(2)
C22 C21 C26 C25 -1.4(2)
C8 C21 C26 C25 178.21(14)
N2 C8 C31 C36 -64.73(17)
C21 C8 C31 C36 59.19(17)
N2 C8 C31 C32 115.63(14)
C21 C8 C31 C32 -120.45(14)
C36 C31 C32 C33 0.8(2)
C8 C31 C32 C33 -179.55(14)
C31 C32 C33 C34 -0.8(3)
C32 C33 C34 C35 -0.4(3)
C33 C34 C35 C36 1.5(3)
C32 C31 C36 C35 0.3(2)
C8 C31 C36 C35 -179.31(14)
C34 C35 C36 C31 -1.5(3)
O1 C41 C42 C43 179.06(15)
C46 C41 C42 C43 -1.4(2)
O1 C41 C42 C9 -1.3(2)
C46 C41 C42 C9 178.26(14)
O6 C9 C42 C43 2.9(2)
O7 C9 C42 C43 -176.34(15)
O6 C9 C42 C41 -176.79(16)
O7 C9 C42 C41 4.0(2)
C41 C42 C43 C44 1.4(2)
C9 C42 C43 C44 -178.21(14)
C42 C43 C44 C45 -0.2(2)
C42 C43 C44 N4 -179.44(15)
O5 N4 C44 C45 -176.60(17)
O4 N4 C44 C45 3.2(2)
O5 N4 C44 C43 2.7(2)
O4 N4 C44 C43 -177.57(16)
C43 C44 C45 C46 -1.0(2)
N4 C44 C45 C46 178.23(14)
C44 C45 C46 C41 1.0(2)
C44 C45 C46 N3 179.78(14)
O1 C41 C46 C45 179.67(15)
C42 C41 C46 C45 0.1(2)
O1 C41 C46 N3 1.0(2)
C42 C41 C46 N3 -178.57(13)
O3 N3 C46 C45 -15.1(2)
O2 N3 C46 C45 166.34(17)
O3 N3 C46 C41 163.64(16)
O2 N3 C46 C41 -14.9(2)
